data_7712986
loop_
_publ_author_name
'Khrizanforova, Vera'
'Fayzullin, Robert R.'
'Bogomyakov, Artem'
'Morozov, Vladimir'
'Batulin, Ruslan Germanovich'
'Gerasimova, Tatiana'
'Islamov, Daut'
'Budnikova, Yulia H.'

_publ_section_title
;
 Cobalt(II) coordination to N4-acenaphthene-based ligand and its sodium
 complex
;
_journal_name_full 'Dalton Transactions'
_journal_paper_doi 10.1039/D3DT00347G
_journal_year 2023
_chemical_formula_moiety 'C24 H14 N4'
_chemical_formula_sum 'C24 H14 N4'
_chemical_formula_weight 358.39
_space_group_crystal_system monoclinic
_space_group_IT_number 15
_space_group_name_Hall '-C 2yc'
_space_group_name_H-M_alt 'C 1 2/c 1'
_atom_sites_solution_hydrogens geom
_audit_creation_method SHELXL-2018/3
_audit_update_record
;
2022-07-18 deposited with the CCDC.	2023-05-09 downloaded from the CCDC.
;
_cell_angle_alpha 90
_cell_angle_beta 109.9641(8)
_cell_angle_gamma 90
_cell_formula_units_Z 4
_cell_length_a 18.2713(5)
_cell_length_b 13.6010(3)
_cell_length_c 7.2095(2)
_cell_measurement_reflns_used 9842
_cell_measurement_temperature 100(2)
_cell_measurement_theta_max 36.58
_cell_measurement_theta_min 2.37
_cell_volume 1683.95(8)
_computing_cell_refinement 'APEX4 v2021.10-0 (Bruker AXS)'
_computing_data_collection 'APEX4 v2021.10-0 (Bruker AXS)'
_computing_data_reduction 'APEX4 v2021.10-0 (Bruker AXS)'
_computing_molecular_graphics
;
WinGX (Farrugia, 2012); ORTEP-3 (Farrugia, 2012);
PLATON (Spek, 2009); Olex2 (Dolomanov et al., 2009)
;
_computing_publication_material
;
WinGX (Farrugia, 2012); ORTEP-3 (Farrugia, 2012);
PLATON (Spek, 2009); Olex2 (Dolomanov et al., 2009)
;
_computing_structure_refinement 'SHELXL-2018/3 (Sheldrick, 2015)'
_computing_structure_solution 'SHELXT-2018/2 (Sheldrick, 2015)'
_diffrn_ambient_temperature 100(2)
_diffrn_measured_fraction_theta_full 0.999
_diffrn_measured_fraction_theta_max 0.974
_diffrn_measurement_device_type 'Bruker D8 QUEST'
_diffrn_measurement_method '\f and \w scans'
_diffrn_radiation_probe x-ray
_diffrn_radiation_type MoK\a
_diffrn_radiation_wavelength 0.71073
_diffrn_reflns_av_R_equivalents 0.0288
_diffrn_reflns_av_unetI/netI 0.0128
_diffrn_reflns_Laue_measured_fraction_full 0.999
_diffrn_reflns_Laue_measured_fraction_max 0.974
_diffrn_reflns_limit_h_max 30
_diffrn_reflns_limit_h_min -30
_diffrn_reflns_limit_k_max 22
_diffrn_reflns_limit_k_min -22
_diffrn_reflns_limit_l_max 11
_diffrn_reflns_limit_l_min -12
_diffrn_reflns_number 80644
_diffrn_reflns_point_group_measured_fraction_full 0.999
_diffrn_reflns_point_group_measured_fraction_max 0.974
_diffrn_reflns_theta_full 25.242
_diffrn_reflns_theta_max 36.589
_diffrn_reflns_theta_min 1.910
_diffrn_source 'microfocus Mo X-ray tube'
_exptl_absorpt_coefficient_mu 0.086
_exptl_absorpt_correction_T_max 0.9754
_exptl_absorpt_correction_T_min 0.9376
_exptl_absorpt_correction_type numerical
_exptl_absorpt_process_details
;
SADABS-2016/2 (Stalke et al., 2015)

 Equivalent reflections defined by point group 2/m for scaling and error model
 Mean and maximum errors in direction cosine check function =   0.000   0.003
 Restraint esd for equal adjacent scale factors =  0.0060
 Maximum odd and even orders for spherical harmonics =   1   4
 wR2(int) =  0.1526 (selected reflections only, before parameter refinement)
 wR2(int) =  0.0477 (selected reflections only, after parameter refinement)

   82768 total and   4178 unique reflections assuming Friedel's law
 plus   8945 total and  1561 unique reflections in fast scans
 Reflections rejected for which |I-<I>|/su >   3.00
   82180 total and   4178 unique reflections left after |I-<I>|/su test
 plus   8823 total and  1560 unique reflections in fast scans

 Error model 5: refine all K and overall g
 Run 2theta R(int) Incid. factors Diffr. factors    K      g   I/s(lim) Total I>2sig(I)
   1  27.2  0.0299  0.223 - 0.463  0.993 - 1.023  1.006  0.0260  38.5    6382    5445
   2  27.2  0.0345  0.378 - 0.845  0.993 - 1.016  1.030  0.0260  38.5    6508    5402
   3  27.2  0.0266  0.303 - 0.498  0.993 - 1.021  0.970  0.0260  38.5    6433    5518
   4  27.2  0.0326  0.350 - 0.700  0.993 - 1.019  0.995  0.0260  38.5    6424    5430
   5  27.2  0.0266  0.298 - 0.420  0.993 - 1.024  0.967  0.0260  38.5    6395    5510
   6  27.2  0.0296  0.327 - 0.739  0.995 - 1.021  0.984  0.0260  38.5    6462    5432
   7 -27.2  0.0288  0.342 - 0.673  0.993 - 1.021  0.965  0.0260  38.5    6220    5269
   8  27.2  0.0314  0.366 - 0.910  0.993 - 1.020  0.964  0.0260  38.5    6498    5421
   9  27.2  0.0266  0.268 - 0.456  0.993 - 1.023  0.944  0.0260  38.5    6435    5546
  10  27.2  0.0281  0.223 - 0.435  0.993 - 1.017  0.988  0.0260  38.5    6331    5439
  11  27.2  0.0302  0.322 - 0.494  0.993 - 1.024  1.017  0.0260  38.5    4908    4278
  12  27.2  0.0278  0.299 - 0.433  0.994 - 1.023  0.987  0.0260  38.5    4384    3826
  13  27.2  0.0284  0.324 - 0.621  0.993 - 1.020  0.959  0.0260  38.5    6445    5475
  14   0.0  0.0301  0.330 - 0.723  0.993 - 1.019  1.177  0.0260  38.5    2355    2085
  15f  0.0  0.0549  0.322 - 0.785  0.993 - 1.021  1.097  0.0260  38.5    4589    3254
  16f  0.0  0.1181  2.779 - 4.359  0.995 - 1.016  0.944  0.0260  38.5    4234    2272

      63 Overloads replaced by fast scan measurements
   82243 Corrected reflections written to file hkl
 Estimated minimum and maximum transmission:  0.9376  0.9754
 Additional spherical absorption correction applied with mu*r =  0.0142
 3lambda correction factor = 0.00150
;
_exptl_crystal_colour orange
_exptl_crystal_density_diffrn 1.414
_exptl_crystal_description plate
_exptl_crystal_F_000 744
_exptl_crystal_recrystallization_method 'a DCM solution at r.t.'
_exptl_crystal_size_max 0.436
_exptl_crystal_size_mid 0.403
_exptl_crystal_size_min 0.138
_refine_diff_density_max 0.522
_refine_diff_density_min -0.254
_refine_diff_density_rms 0.058
_refine_ls_extinction_method none
_refine_ls_goodness_of_fit_ref 1.073
_refine_ls_hydrogen_treatment constr
_refine_ls_matrix_type full
_refine_ls_number_parameters 128
_refine_ls_number_reflns 4057
_refine_ls_number_restraints 0
_refine_ls_restrained_S_all 1.073
_refine_ls_R_factor_all 0.0401
_refine_ls_R_factor_gt 0.0374
_refine_ls_shift/su_max 0.001
_refine_ls_shift/su_mean 0.000
_refine_ls_structure_factor_coef Fsqd
_refine_ls_weighting_details 'w=1/[\s^2^(Fo^2^)+(0.0637P)^2^+0.6356P] where P=(Fo^2^+2Fc^2^)/3'
_refine_ls_weighting_scheme calc
_refine_ls_wR_factor_gt 0.1082
_refine_ls_wR_factor_ref 0.1109
_reflns_Friedel_coverage 0.000
_reflns_number_gt 3751
_reflns_number_total 4057
_reflns_threshold_expression 'I > 2\s(I)'
_cod_data_source_file d3dt00347g1.cif
_cod_data_source_block khriz006
_cod_original_sg_symbol_H-M 'C 2/c'
_cod_database_code 7712986
_shelx_shelxl_version_number 2018/3
_shelx_space_group_comment
;
The symmetry employed for this shelxl refinement is uniquely defined
by the following loop, which should always be used as a source of
symmetry information in preference to the above space-group names.
They are only intended as comments.
;
_shelx_estimated_absorpt_t_min 0.963
_shelx_estimated_absorpt_t_max 0.988

loop_
_space_group_symop_operation_xyz
'x, y, z'
'-x, y, -z+1/2'
'x+1/2, y+1/2, z'
'-x+1/2, y+1/2, -z+1/2'
'-x, -y, -z'
'x, -y, z-1/2'
'-x+1/2, -y+1/2, -z'
'x+1/2, -y+1/2, z-1/2'

loop_
_atom_site_label
_atom_site_type_symbol
_atom_site_fract_x
_atom_site_fract_y
_atom_site_fract_z
_atom_site_U_iso_or_equiv
_atom_site_adp_type
_atom_site_occupancy
_atom_site_site_symmetry_order
_atom_site_calc_flag
_atom_site_refinement_flags_posn
_atom_site_refinement_flags_adp
_atom_site_refinement_flags_occupancy
_atom_site_disorder_assembly
_atom_site_disorder_group
N1 N 0.58172(3) 0.64024(3) 0.29158(7) 0.01382(9) Uani 1 1 d . . . . .
N2 N 0.55385(3) 0.88775(4) 0.14420(7) 0.01491(9) Uani 1 1 d . . . . .
C11 C 0.54121(3) 0.55806(4) 0.27341(8) 0.01337(9) Uani 1 1 d . . . . .
C12 C 0.56797(3) 0.45553(4) 0.28933(8) 0.01427(10) Uani 1 1 d . . . . .
C13 C 0.63856(3) 0.40910(4) 0.32872(9) 0.01718(11) Uani 1 1 d . . . . .
H13 H 0.685216 0.445966 0.355749 0.021 Uiso 1 1 calc R U . . .
C14 C 0.63996(4) 0.30469(5) 0.32796(10) 0.01925(11) Uani 1 1 d . . . . .
H14 H 0.688532 0.272246 0.354784 0.023 Uiso 1 1 calc R U . . .
C15 C 0.57344(4) 0.24846(4) 0.28974(9) 0.01884(11) Uani 1 1 d . . . . .
H15 H 0.576836 0.178756 0.290041 0.023 Uiso 1 1 calc R U . . .
C16 C 0.500000 0.29479(6) 0.250000 0.01604(13) Uani 1 2 d S T P . .
C17 C 0.500000 0.39769(6) 0.250000 0.01427(12) Uani 1 2 d S T P . .
C18 C 0.54041(3) 0.72491(4) 0.26664(8) 0.01297(9) Uani 1 1 d . . . . .
C21 C 0.58691(3) 0.81487(4) 0.27075(8) 0.01309(9) Uani 1 1 d . . . . .
C22 C 0.66413(3) 0.81805(4) 0.39781(9) 0.01545(10) Uani 1 1 d . . . . .
H22 H 0.685593 0.764921 0.484953 0.019 Uiso 1 1 calc R U . . .
C23 C 0.70907(3) 0.89987(4) 0.39506(9) 0.01690(10) Uani 1 1 d . . . . .
H23 H 0.762035 0.903352 0.478378 0.020 Uiso 1 1 calc R U . . .
C24 C 0.67494(3) 0.97653(4) 0.26786(9) 0.01745(11) Uani 1 1 d . . . . .
H24 H 0.703698 1.034281 0.264393 0.021 Uiso 1 1 calc R U . . .
C25 C 0.59756(3) 0.96698(4) 0.14528(9) 0.01645(10) Uani 1 1 d . . . . .
H25 H 0.574594 1.019459 0.057828 0.020 Uiso 1 1 calc R U . . .

loop_
_atom_site_aniso_label
_atom_site_aniso_U_11
_atom_site_aniso_U_22
_atom_site_aniso_U_33
_atom_site_aniso_U_23
_atom_site_aniso_U_13
_atom_site_aniso_U_12
N1 0.01165(18) 0.01213(18) 0.01667(19) -0.00002(14) 0.00354(15) 0.00031(13)
N2 0.01358(19) 0.01393(19) 0.01693(19) 0.00153(15) 0.00484(15) 0.00033(14)
C11 0.01180(19) 0.0122(2) 0.0153(2) 0.00008(15) 0.00351(16) 0.00041(14)
C12 0.0136(2) 0.0125(2) 0.0159(2) -0.00003(15) 0.00391(17) 0.00113(15)
C13 0.0150(2) 0.0155(2) 0.0203(2) -0.00012(17) 0.00502(18) 0.00255(17)
C14 0.0197(2) 0.0158(2) 0.0219(3) 0.00073(18) 0.0067(2) 0.00476(18)
C15 0.0234(3) 0.0133(2) 0.0201(2) 0.00071(17) 0.0078(2) 0.00283(18)
C16 0.0197(3) 0.0124(3) 0.0163(3) 0.000 0.0066(3) 0.000
C17 0.0150(3) 0.0119(3) 0.0154(3) 0.000 0.0046(2) 0.000
C18 0.01047(18) 0.01224(19) 0.0152(2) 0.00028(15) 0.00304(16) 0.00022(14)
C21 0.01079(19) 0.01217(19) 0.0162(2) 0.00007(15) 0.00439(16) -0.00011(14)
C22 0.0108(2) 0.0143(2) 0.0199(2) 0.00079(17) 0.00349(17) -0.00020(15)
C23 0.0117(2) 0.0161(2) 0.0222(2) -0.00065(18) 0.00481(17) -0.00163(16)
C24 0.0154(2) 0.0157(2) 0.0221(2) 0.00054(18) 0.00749(19) -0.00235(17)
C25 0.0160(2) 0.0146(2) 0.0191(2) 0.00221(17) 0.00638(18) -0.00011(16)

loop_
_atom_type_symbol
_atom_type_description
_atom_type_scat_dispersion_real
_atom_type_scat_dispersion_imag
_atom_type_scat_source
C C 0.0033 0.0016 'International Tables Vol C Tables 4.2.6.8 and 6.1.1.4'
H H 0.0000 0.0000 'International Tables Vol C Tables 4.2.6.8 and 6.1.1.4'
N N 0.0061 0.0033 'International Tables Vol C Tables 4.2.6.8 and 6.1.1.4'

loop_
_geom_angle_atom_site_label_1
_geom_angle_atom_site_label_2
_geom_angle_atom_site_label_3
_geom_angle
_geom_angle_site_symmetry_1
_geom_angle_site_symmetry_3
_geom_angle_publ_flag
C11 N1 C18 115.95(5) . . ?
C25 N2 C21 117.44(5) . . ?
N1 C11 C11 122.25(3) . 2_655 ?
N1 C11 C12 129.38(5) . . ?
C11 C11 C12 108.35(3) 2_655 . ?
C13 C12 C17 118.89(5) . . ?
C13 C12 C11 135.67(5) . . ?
C17 C12 C11 105.44(5) . . ?
C12 C13 C14 118.35(5) . . ?
C12 C13 H13 120.8 . . ?
C14 C13 H13 120.8 . . ?
C15 C14 C13 122.58(5) . . ?
C15 C14 H14 118.7 . . ?
C13 C14 H14 118.7 . . ?
C14 C15 C16 120.05(6) . . ?
C14 C15 H15 120.0 . . ?
C16 C15 H15 120.0 . . ?
C17 C16 C15 116.34(4) . 2_655 ?
C17 C16 C15 116.34(4) . . ?
C15 C16 C15 127.32(8) 2_655 . ?
C16 C17 C12 123.79(3) . 2_655 ?
C16 C17 C12 123.79(3) . . ?
C12 C17 C12 112.42(7) 2_655 . ?
N1 C18 C18 121.68(3) . 2_655 ?
N1 C18 C21 114.13(5) . . ?
C18 C18 C21 124.16(3) 2_655 . ?
N2 C21 C22 122.84(5) . . ?
N2 C21 C18 118.25(5) . . ?
C22 C21 C18 118.82(5) . . ?
C23 C22 C21 119.08(5) . . ?
C23 C22 H22 120.5 . . ?
C21 C22 H22 120.5 . . ?
C22 C23 C24 118.52(5) . . ?
C22 C23 H23 120.7 . . ?
C24 C23 H23 120.7 . . ?
C23 C24 C25 118.58(5) . . ?
C23 C24 H24 120.7 . . ?
C25 C24 H24 120.7 . . ?
N2 C25 C24 123.52(5) . . ?
N2 C25 H25 118.2 . . ?
C24 C25 H25 118.2 . . ?

loop_
_geom_bond_atom_site_label_1
_geom_bond_atom_site_label_2
_geom_bond_distance
_geom_bond_site_symmetry_2
_geom_bond_publ_flag
N1 C11 1.3223(7) . ?
N1 C18 1.3549(7) . ?
N2 C25 1.3396(7) . ?
N2 C21 1.3430(7) . ?
C11 C11 1.4263(11) 2_655 ?
C11 C12 1.4692(7) . ?
C12 C13 1.3758(8) . ?
C12 C17 1.4147(7) . ?
C13 C14 1.4204(9) . ?
C13 H13 0.9500 . ?
C14 C15 1.3818(9) . ?
C14 H14 0.9500 . ?
C15 C16 1.4204(7) . ?
C15 H15 0.9500 . ?
C16 C17 1.3994(11) . ?
C18 C18 1.4127(10) 2_655 ?
C18 C21 1.4841(7) . ?
C21 C22 1.3960(8) . ?
C22 C23 1.3872(8) . ?
C22 H22 0.9500 . ?
C23 C24 1.3880(8) . ?
C23 H23 0.9500 . ?
C24 C25 1.3942(9) . ?
C24 H24 0.9500 . ?
C25 H25 0.9500 . ?

loop_
_geom_torsion_atom_site_label_1
_geom_torsion_atom_site_label_2
_geom_torsion_atom_site_label_3
_geom_torsion_atom_site_label_4
_geom_torsion
_geom_torsion_site_symmetry_1
_geom_torsion_site_symmetry_2
_geom_torsion_site_symmetry_3
_geom_torsion_site_symmetry_4
_geom_torsion_publ_flag
C18 N1 C11 C11 1.18(9) . . . 2_655 ?
C18 N1 C11 C12 179.26(5) . . . . ?
N1 C11 C12 C13 1.26(11) . . . . ?
C11 C11 C12 C13 179.56(7) 2_655 . . . ?
N1 C11 C12 C17 -177.95(5) . . . . ?
C11 C11 C12 C17 0.34(7) 2_655 . . . ?
C17 C12 C13 C14 0.04(8) . . . . ?
C11 C12 C13 C14 -179.10(6) . . . . ?
C12 C13 C14 C15 -0.13(9) . . . . ?
C13 C14 C15 C16 -0.29(9) . . . . ?
C14 C15 C16 C17 0.76(6) . . . . ?
C14 C15 C16 C15 -179.24(6) . . . 2_655 ?
C15 C16 C17 C12 -0.89(4) 2_655 . . 2_655 ?
C15 C16 C17 C12 179.11(4) . . . 2_655 ?
C15 C16 C17 C12 179.11(4) 2_655 . . . ?
C15 C16 C17 C12 -0.89(4) . . . . ?
C13 C12 C17 C16 0.50(6) . . . . ?
C11 C12 C17 C16 179.87(3) . . . . ?
C13 C12 C17 C12 -179.50(6) . . . 2_655 ?
C11 C12 C17 C12 -0.13(3) . . . 2_655 ?
C11 N1 C18 C18 3.13(9) . . . 2_655 ?
C11 N1 C18 C21 -174.89(5) . . . . ?
C25 N2 C21 C22 -1.30(8) . . . . ?
C25 N2 C21 C18 -177.77(5) . . . . ?
N1 C18 C21 N2 141.03(5) . . . . ?
C18 C18 C21 N2 -36.93(9) 2_655 . . . ?
N1 C18 C21 C22 -35.58(7) . . . . ?
C18 C18 C21 C22 146.46(7) 2_655 . . . ?
N2 C21 C22 C23 0.29(9) . . . . ?
C18 C21 C22 C23 176.74(5) . . . . ?
C21 C22 C23 C24 1.11(9) . . . . ?
C22 C23 C24 C25 -1.45(9) . . . . ?
C21 N2 C25 C24 0.93(9) . . . . ?
C23 C24 C25 N2 0.44(9) . . . . ?
